data_7131005
loop_
_publ_author_name
'Umedera, Kohei'
'Morita, Taiki'
'Nakamura, Hiroyuki'

_publ_section_title
;
 Asymmetric construction of densely functionalized three-dimensional
 aza-tetracyclic scaffolds for drug discovery
;
_journal_name_full 'Chemical Communications'
_journal_paper_doi 10.1039/D2CC05700J
_journal_year 2022
_chemical_formula_moiety 'Cl, C27 H31 N3 O3'
_chemical_formula_sum 'C27 H31 Cl N3 O3'
_chemical_formula_weight 481.00
_space_group_crystal_system orthorhombic
_space_group_IT_number 19
_space_group_name_Hall 'P 2ac 2ab'
_space_group_name_H-M_alt 'P 21 21 21'
_atom_sites_solution_hydrogens geom
_atom_sites_solution_primary dual
_audit_creation_date 2022-06-22
_audit_creation_method
;
Olex2 1.3
(compiled 2020.11.12 svn.r5f609507 for OlexSys, GUI svn.r6408)
;
_audit_update_record
;
2022-10-15 deposited with the CCDC.	2022-11-14 downloaded from the CCDC.
;
_cell_angle_alpha 90
_cell_angle_beta 90
_cell_angle_gamma 90
_cell_formula_units_Z 4
_cell_length_a 6.18430(10)
_cell_length_b 11.55650(10)
_cell_length_c 34.6069(3)
_cell_measurement_reflns_used 12456
_cell_measurement_temperature 90
_cell_measurement_theta_max 76.5200
_cell_measurement_theta_min 4.0080
_cell_volume 2473.32(5)
_computing_cell_refinement 'CrysAlisPro 1.171.42.57a (Rigaku OD, 2022)'
_computing_data_collection 'CrysAlisPro 1.171.42.57a (Rigaku OD, 2022)'
_computing_data_reduction 'CrysAlisPro 1.171.42.57a (Rigaku OD, 2022)'
_computing_molecular_graphics 'Olex2 1.3 (Dolomanov et al., 2009)'
_computing_publication_material 'Olex2 1.3 (Dolomanov et al., 2009)'
_computing_structure_refinement 'SHELXL 2018/3 (Sheldrick, 2015)'
_computing_structure_solution 'SHELXT 2018/2 (Sheldrick, 2018)'
_diffrn_ambient_temperature 90
_diffrn_detector 'Hybrid Pixel Array Detector'
_diffrn_detector_area_resol_mean 10.0000
_diffrn_detector_type HyPix
_diffrn_measured_fraction_theta_full 1.000
_diffrn_measured_fraction_theta_max 0.982
_diffrn_measurement_details
;
List of Runs (angles in degrees, time in seconds):

  # Type    Start    End  Width  t~exp~   \w     \q     \k     \f   Frames
#--------------------------------------------------------------------------
  1  \w     35.00 118.00   0.50    0.20    --   47.66  57.00  60.00  166
  2  \w     89.00 148.00   0.50    0.80    --  102.75 111.00 145.00  118
  3  \w     98.00 171.00   0.50    0.80    --  102.75  45.00 -30.00  146
  4  \w     79.00 105.00   0.50    0.80    --  102.75 -77.00  30.00   52
  5  \w     34.00  59.00   0.50    0.80    --  102.75 -77.00  30.00   50
  6  \w     37.00  62.00   0.50    0.80    --  102.75 -61.00  90.00   50
  7  \w     36.00  64.00   0.50    0.80    --  102.75 -61.00 120.00   56
  8  \w     42.00 102.00   0.50    0.80    --  102.75 -77.00 120.00  120
  9  \w     44.00 104.00   0.50    0.80    --  102.75-125.00  90.00  120
 10  \w    -39.00  25.00   0.50    0.20    --  -47.66  37.00-180.00  128
 11  \w    -61.00 -31.00   0.50    0.80    -- -102.75  61.00 -90.00   60
 12  \w    -66.00 -34.00   0.50    0.80    -- -102.75  61.00   0.00   64
 13  \w    -67.00 -34.00   0.50    0.80    -- -102.75  61.00  30.00   66
 14  \w    -26.00  23.00   0.50    0.20    --  -47.66  19.00  60.00   98
 15  \w    -66.00 -35.00   0.50    0.80    -- -102.75  61.00 120.00   62
 16  \w    -73.00 -22.00   0.50    0.20    --  -47.66 111.00 145.00  102
 17  \w   -163.00 -99.00   0.50    0.80    -- -102.75 -35.00 134.00  128
 18  \w   -173.00 -85.00   0.50    0.80    -- -102.75 -91.00 -53.00  176
;
_diffrn_measurement_device 'four-circle diffractometer'
_diffrn_measurement_device_type 'XtaLAB Synergy R, DW system, HyPix'
_diffrn_measurement_method '\w scans'
_diffrn_orient_matrix_type 'CrysAlisPro convention (1999,Acta A55,543-557)'
_diffrn_orient_matrix_UB_11 0.0935696000
_diffrn_orient_matrix_UB_12 -0.0199199000
_diffrn_orient_matrix_UB_13 -0.0407127000
_diffrn_orient_matrix_UB_21 0.0602126000
_diffrn_orient_matrix_UB_22 0.1291225000
_diffrn_orient_matrix_UB_23 -0.0026239000
_diffrn_orient_matrix_UB_31 0.2228971000
_diffrn_orient_matrix_UB_32 -0.0265764000
_diffrn_orient_matrix_UB_33 0.0177880000
_diffrn_radiation_monochromator mirror
_diffrn_radiation_probe x-ray
_diffrn_radiation_type 'Cu K\a'
_diffrn_radiation_wavelength 1.54184
_diffrn_reflns_av_R_equivalents 0.0446
_diffrn_reflns_av_unetI/netI 0.0344
_diffrn_reflns_Laue_measured_fraction_full 1.000
_diffrn_reflns_Laue_measured_fraction_max 0.982
_diffrn_reflns_limit_h_max 7
_diffrn_reflns_limit_h_min -6
_diffrn_reflns_limit_k_max 14
_diffrn_reflns_limit_k_min -14
_diffrn_reflns_limit_l_max 42
_diffrn_reflns_limit_l_min -43
_diffrn_reflns_number 15784
_diffrn_reflns_point_group_measured_fraction_full 0.996
_diffrn_reflns_point_group_measured_fraction_max 0.962
_diffrn_reflns_theta_full 67.684
_diffrn_reflns_theta_max 76.681
_diffrn_reflns_theta_min 2.554
_diffrn_source 'Rotating-anode X-ray tube'
_diffrn_source_type 'Rigaku (Cu) X-ray Source'
_exptl_absorpt_coefficient_mu 1.636
_exptl_absorpt_correction_T_max 1.00000
_exptl_absorpt_correction_T_min 0.52945
_exptl_absorpt_correction_type multi-scan
_exptl_absorpt_process_details
;
CrysAlisPro 1.171.42.57a (Rigaku Oxford Diffraction, 2022)
Empirical absorption correction using spherical harmonics,
implemented in SCALE3 ABSPACK scaling algorithm.
;
_exptl_crystal_colour 'clear light colourless'
_exptl_crystal_colour_lustre clear
_exptl_crystal_colour_modifier light
_exptl_crystal_colour_primary colourless
_exptl_crystal_density_diffrn 1.292
_exptl_crystal_description block
_exptl_crystal_F_000 1020
_exptl_crystal_size_max 0.193
_exptl_crystal_size_mid 0.082
_exptl_crystal_size_min 0.047
_refine_diff_density_max 1.925
_refine_diff_density_min -0.421
_refine_diff_density_rms 0.109
_refine_ls_abs_structure_details
;
 Flack x determined using 1828 quotients [(I+)-(I-)]/[(I+)+(I-)]
 (Parsons, Flack and Wagner, Acta Cryst. B69 (2013) 249-259).
;
_refine_ls_abs_structure_Flack 0.020(19)
_refine_ls_extinction_method none
_refine_ls_goodness_of_fit_ref 1.054
_refine_ls_hydrogen_treatment constr
_refine_ls_matrix_type full
_refine_ls_number_parameters 384
_refine_ls_number_reflns 5034
_refine_ls_number_restraints 738
_refine_ls_restrained_S_all 1.030
_refine_ls_R_factor_all 0.0946
_refine_ls_R_factor_gt 0.0934
_refine_ls_shift/su_max 0.000
_refine_ls_shift/su_mean 0.000
_refine_ls_structure_factor_coef Fsqd
_refine_ls_weighting_details 'w=1/[\s^2^(Fo^2^)+(0.1506P)^2^+6.4678P] where P=(Fo^2^+2Fc^2^)/3'
_refine_ls_weighting_scheme calc
_refine_ls_wR_factor_gt 0.2541
_refine_ls_wR_factor_ref 0.2563
_reflns_Friedel_coverage 0.692
_reflns_Friedel_fraction_full 0.991
_reflns_Friedel_fraction_max 0.933
_reflns_number_gt 4922
_reflns_number_total 5034
_reflns_threshold_expression 'I > 2\s(I)'
_cod_data_source_file d2cc05700j2.cif
_cod_data_source_block crl41-1740_autored
_cod_database_code 7131005
_shelx_shelxl_version_number 2018/3
_chemical_oxdiff_formula C27H31N3O3
_shelx_space_group_comment
;
The symmetry employed for this shelxl refinement is uniquely defined
by the following loop, which should always be used as a source of
symmetry information in preference to the above space-group names.
They are only intended as comments.
;
_shelx_estimated_absorpt_t_max 0.927
_shelx_estimated_absorpt_t_min 0.743
_reflns_odcompleteness_completeness 99.96
_reflns_odcompleteness_iscentric 1
_reflns_odcompleteness_theta 66.97
_olex2_refinement_description
;
1. Fixed Uiso
 At 1.2 times of:
  All C(H) groups, All C(H,H) groups, All C(H,H,H,H) groups, All N(H) groups
 At 1.5 times of:
  All O(H) groups
2. Uiso/Uaniso restraints and constraints
All non-hydrogen atoms have similar U: within 2A with sigma of 0.01 and sigma
for terminal atoms of 0.02 within 2A
N7: within 2A with sigma of 0.001 and sigma for terminal atoms of 0.002 within
2A
All non-hydrogen atoms restrained to be isotropic: with sigma of 0.01 and sigma
for terminal atoms of 0.02
Uanis(N7) \\sim Ueq: with sigma of 0.001 and sigma for terminal atoms of 0.002
3. Others
 Sof(H00P)=Sof(H00Q)=Sof(C32)=Sof(H32)=Sof(O6)=Sof(C22)=Sof(C24)=Sof(H24A)=
 Sof(H24B)=Sof(N7)=Sof(H7)=Sof(C25)=Sof(H25)=Sof(C26)=Sof(H26)=Sof(C27)=
 Sof(H27)=Sof(C28)=Sof(H28)=Sof(C29)=Sof(H29)=Sof(C30)=1-FVAR(1)
 Sof(H00N)=Sof(H00O)=Sof(C31)=Sof(H31)=Sof(O5)=Sof(C13)=Sof(N6)=Sof(H6)=
 Sof(C15)=Sof(H15A)=Sof(H15B)=Sof(C16)=Sof(C17)=Sof(H17)=Sof(C18)=Sof(H18)=
 Sof(C19)=Sof(H19)=Sof(C20)=Sof(H20)=Sof(C21)=Sof(H21)=FVAR(1)
4.a Ternary CH refined with riding coordinates:
 C008(H008), C009(H009), C00B(H00B), C00D(H00D), C00F(H00G), C31(H31), C32(H32)
4.b Secondary CH2 refined with riding coordinates:
 C00C(H00A,H00C), C00E(H00E,H00F), C00I(H00J,H00K), C00J(H00L,H00M), C00K(H00N,
 H00O), C00K(H00P,H00Q), C15(H15A,H15B), C24(H24A,H24B)
4.c Aromatic/amide H refined with riding coordinates:
 N8(H8), C00G(H00H), C00H(H00I), C00L(H00R), C00O(H00S), C00P(H00T), N6(H6),
 C17(H17), C18(H18), C19(H19), C20(H20), C21(H21), N7(H7), C25(H25), C26(H26),
 C27(H27), C28(H28), C29(H29)
4.d Fitted hexagon refined as free rotating group:
 C16(C17,C18,C19,C20,C21), C25(C26,C27,C28,C29,C30)
4.e Idealised tetrahedral OH refined as rotating group:
 O002(H002)
;
_olex2_submission_special_instructions 'No special instructions were received'
_oxdiff_exptl_absorpt_empirical_details
;
Empirical correction (ABSPACK) includes:
- Absorption correction using spherical harmonics
- Frame scaling
;
_oxdiff_exptl_absorpt_empirical_full_max 1.596
_oxdiff_exptl_absorpt_empirical_full_min 0.706

loop_
_space_group_symop_operation_xyz
'x, y, z'
'-x+1/2, -y, z+1/2'
'-x, y+1/2, -z+1/2'
'x+1/2, -y+1/2, -z'

loop_
_atom_site_label
_atom_site_type_symbol
_atom_site_fract_x
_atom_site_fract_y
_atom_site_fract_z
_atom_site_U_iso_or_equiv
_atom_site_adp_type
_atom_site_occupancy
_atom_site_site_symmetry_order
_atom_site_calc_flag
_atom_site_refinement_flags_posn
_atom_site_refinement_flags_adp
_atom_site_refinement_flags_occupancy
_atom_site_disorder_assembly
_atom_site_disorder_group
Cl01 Cl 0.1270(3) 0.19034(17) 0.59037(4) 0.0390(5) Uani 1 1 d . U . . .
O002 O 0.4101(8) 0.6550(4) 0.57825(13) 0.0324(11) Uani 1 1 d . U . . .
H002 H 0.455911 0.715647 0.567635 0.049 Uiso 1 1 calc R U . . .
O003 O 0.0579(9) 0.6349(4) 0.44291(15) 0.0380(12) Uani 1 1 d . U . . .
N8 N 0.3213(8) 0.5050(5) 0.45348(16) 0.0255(11) Uani 1 1 d . U . . .
H8 H 0.397837 0.447447 0.443982 0.031 Uiso 1 1 calc R U . . .
N005 N 0.5069(12) 0.3564(5) 0.57985(16) 0.0401(14) Uani 1 1 d . U . . .
C006 C 0.1830(10) 0.5608(5) 0.43039(19) 0.0278(13) Uani 1 1 d . U . . .
C007 C 0.2599(11) 0.6288(5) 0.36334(18) 0.0283(13) Uani 1 1 d . U . . .
C008 C 0.3492(10) 0.5368(5) 0.49405(18) 0.0246(12) Uani 1 1 d . U . . .
H008 H 0.211817 0.573516 0.503124 0.029 Uiso 1 1 calc R U . . .
C009 C 0.3888(10) 0.4298(5) 0.51845(17) 0.0250(12) Uani 1 1 d . U . . .
H009 H 0.273487 0.371007 0.513526 0.030 Uiso 1 1 calc R U . . .
C00A C 0.5492(11) 0.5621(6) 0.56930(19) 0.0302(13) Uani 1 1 d . U . . .
C00B C 0.6136(10) 0.3746(5) 0.51375(15) 0.0226(11) Uani 1 1 d . U . . .
H00B H 0.627344 0.333182 0.488486 0.027 Uiso 1 1 calc R U . . .
C00C C 0.1849(12) 0.5270(6) 0.38830(19) 0.0301(13) Uani 1 1 d . U . . .
H00A H 0.037783 0.503158 0.380305 0.036 Uiso 1 1 calc R U . . .
H00C H 0.283303 0.460469 0.384470 0.036 Uiso 1 1 calc R U . . .
C00D C 0.3966(12) 0.4602(6) 0.56145(19) 0.0318(14) Uani 1 1 d . U . . .
H00D H 0.249006 0.473732 0.572369 0.038 Uiso 1 1 calc R U . . .
C00E C 0.6167(11) 0.2898(6) 0.54796(15) 0.0267(12) Uani 1 1 d . U . . .
H00E H 0.536059 0.218198 0.541743 0.032 Uiso 1 1 calc R U . . .
H00F H 0.766685 0.269285 0.555195 0.032 Uiso 1 1 calc R U . . .
C00F C 0.6829(10) 0.5837(6) 0.53205(18) 0.0288(13) Uani 1 1 d . U . . .
H00G H 0.797591 0.642714 0.537184 0.035 Uiso 1 1 calc R U . . .
C00G C 0.4614(12) 0.6788(6) 0.3684(2) 0.0342(14) Uani 1 1 d . U . . .
H00H H 0.553511 0.651013 0.388269 0.041 Uiso 1 1 calc R U . . .
C00H C 0.1227(15) 0.6719(6) 0.3351(2) 0.0388(15) Uani 1 1 d . U . . .
H00I H -0.017560 0.639927 0.331720 0.047 Uiso 1 1 calc R U . . .
C00I C 0.7872(11) 0.4703(7) 0.51810(19) 0.0312(14) Uani 1 1 d . U . . .
H00J H 0.898279 0.445136 0.536897 0.037 Uiso 1 1 calc R U . . .
H00K H 0.859150 0.483380 0.492925 0.037 Uiso 1 1 calc R U . . .
C00J C 0.5351(11) 0.6254(6) 0.49990(19) 0.0296(13) Uani 1 1 d . U . . .
H00L H 0.618385 0.633762 0.475634 0.036 Uiso 1 1 calc R U . . .
H00M H 0.474148 0.702001 0.506710 0.036 Uiso 1 1 calc R U . . .
C00K C 0.6876(12) 0.5260(6) 0.6041(2) 0.0351(15) Uani 1 1 d . U . . .
H00N H 0.843341 0.524994 0.597516 0.042 Uiso 0.477(7) 1 calc R U P A 1
H00O H 0.663965 0.577984 0.626437 0.042 Uiso 0.477(7) 1 calc R U P A 1
H00P H 0.618220 0.555242 0.627957 0.042 Uiso 0.523(7) 1 calc R U P A 2
H00Q H 0.830933 0.563532 0.601901 0.042 Uiso 0.523(7) 1 calc R U P A 2
C00L C 0.5323(15) 0.7694(6) 0.3448(2) 0.0421(17) Uani 1 1 d . U . . .
H00R H 0.671786 0.801990 0.348527 0.050 Uiso 1 1 calc R U . . .
C00O C 0.4010(18) 0.8105(7) 0.3165(2) 0.0503(19) Uani 1 1 d . U . . .
H00S H 0.448917 0.871168 0.300064 0.060 Uiso 1 1 calc R U . . .
C00P C 0.1926(18) 0.7625(7) 0.3117(2) 0.051(2) Uani 1 1 d . U . . .
H00T H 0.099258 0.792353 0.292314 0.061 Uiso 1 1 calc R U . . .
C31 C 0.604(3) 0.4065(12) 0.6120(4) 0.025(2) Uani 0.477(7) 1 d . U P A 1
H31 H 0.729324 0.356881 0.619885 0.030 Uiso 0.477(7) 1 calc R U P A 1
O5 O 0.2560(16) 0.4356(8) 0.6426(2) 0.026(2) Uani 0.477(7) 1 d . U P A 1
C13 C 0.448(2) 0.4161(10) 0.6468(3) 0.021(2) Uani 0.477(7) 1 d . U P A 1
N6 N 0.547(2) 0.4076(9) 0.6801(3) 0.027(2) Uani 0.477(7) 1 d . U P A 1
H6 H 0.686158 0.392708 0.680690 0.032 Uiso 0.477(7) 1 calc R U P A 1
C15 C 0.428(2) 0.4227(12) 0.7166(4) 0.030(2) Uani 0.477(7) 1 d . U P A 1
H15A H 0.373656 0.346426 0.725255 0.036 Uiso 0.477(7) 1 calc R U P A 1
H15B H 0.301486 0.473134 0.711939 0.036 Uiso 0.477(7) 1 calc R U P A 1
C16 C 0.5670(18) 0.4764(10) 0.7496(3) 0.031(2) Uani 0.477(7) 1 d G U P A 1
C17 C 0.4860(16) 0.5668(10) 0.7717(3) 0.035(3) Uani 0.477(7) 1 d G U P A 1
H17 H 0.347916 0.598613 0.766035 0.042 Uiso 0.477(7) 1 calc R U P A 1
C18 C 0.6070(19) 0.6108(9) 0.8022(3) 0.039(3) Uani 0.477(7) 1 d G U P A 1
H18 H 0.551612 0.672650 0.817374 0.047 Uiso 0.477(7) 1 calc R U P A 1
C19 C 0.8089(18) 0.5643(9) 0.8106(3) 0.039(3) Uani 0.477(7) 1 d G U P A 1
H19 H 0.891646 0.594397 0.831402 0.047 Uiso 0.477(7) 1 calc R U P A 1
C20 C 0.8899(15) 0.4739(9) 0.7884(3) 0.035(2) Uani 0.477(7) 1 d G U P A 1
H20 H 1.027986 0.442107 0.794091 0.042 Uiso 0.477(7) 1 calc R U P A 1
C21 C 0.7689(18) 0.4299(8) 0.7579(3) 0.031(2) Uani 0.477(7) 1 d G U P A 1
H21 H 0.824293 0.368069 0.742752 0.037 Uiso 0.477(7) 1 calc R U P A 1
C32 C 0.721(3) 0.3943(12) 0.6081(4) 0.032(2) Uani 0.523(7) 1 d . U P A 2
H32 H 0.860108 0.370010 0.595876 0.038 Uiso 0.523(7) 1 calc R U P A 2
O6 O 0.522(2) 0.2890(13) 0.6557(3) 0.065(4) Uani 0.523(7) 1 d . U P A 2
C22 C 0.694(2) 0.3384(12) 0.6483(4) 0.035(2) Uani 0.523(7) 1 d . U P A 2
C24 C 0.843(2) 0.3095(11) 0.7118(3) 0.033(2) Uani 0.523(7) 1 d . U P A 2
H24A H 0.980321 0.274791 0.720738 0.039 Uiso 0.523(7) 1 calc R U P A 2
H24B H 0.731909 0.247815 0.712479 0.039 Uiso 0.523(7) 1 calc R U P A 2
N7 N 0.871(2) 0.3441(9) 0.6721(3) 0.034(2) Uani 0.523(7) 1 d . U P A 2
H7 H 0.997210 0.368008 0.663413 0.040 Uiso 0.523(7) 1 calc R U P A 2
C25 C 0.5699(15) 0.4499(9) 0.7389(3) 0.035(2) Uani 0.523(7) 1 d G U P A 2
H25 H 0.470870 0.422014 0.720111 0.042 Uiso 0.523(7) 1 calc R U P A 2
C26 C 0.5080(13) 0.5373(10) 0.7642(3) 0.039(3) Uani 0.523(7) 1 d G U P A 2
H26 H 0.366644 0.569160 0.762662 0.046 Uiso 0.523(7) 1 calc R U P A 2
C27 C 0.6529(16) 0.5781(8) 0.7917(3) 0.038(2) Uani 0.523(7) 1 d G U P A 2
H27 H 0.610578 0.637827 0.808986 0.045 Uiso 0.523(7) 1 calc R U P A 2
C28 C 0.8597(15) 0.5315(8) 0.7940(3) 0.035(2) Uani 0.523(7) 1 d G U P A 2
H28 H 0.958737 0.559347 0.812761 0.043 Uiso 0.523(7) 1 calc R U P A 2
C29 C 0.9216(13) 0.4441(8) 0.7687(3) 0.031(2) Uani 0.523(7) 1 d G U P A 2
H29 H 1.062967 0.412202 0.770210 0.037 Uiso 0.523(7) 1 calc R U P A 2
C30 C 0.7767(16) 0.4033(7) 0.7412(3) 0.033(2) Uani 0.523(7) 1 d G U P A 2

loop_
_atom_site_aniso_label
_atom_site_aniso_U_11
_atom_site_aniso_U_22
_atom_site_aniso_U_33
_atom_site_aniso_U_23
_atom_site_aniso_U_13
_atom_site_aniso_U_12
Cl01 0.0364(8) 0.0578(10) 0.0228(7) 0.0104(7) -0.0102(6) -0.0252(8)
O002 0.037(2) 0.025(2) 0.035(2) -0.0084(18) 0.011(2) -0.0099(19)
O003 0.044(3) 0.028(2) 0.042(3) 0.009(2) 0.017(2) 0.017(2)
N8 0.019(2) 0.025(2) 0.033(3) -0.007(2) 0.000(2) 0.0054(19)
N005 0.065(4) 0.031(3) 0.025(3) -0.009(2) 0.015(3) -0.019(3)
C006 0.026(3) 0.020(3) 0.037(3) 0.004(2) 0.012(2) -0.003(2)
C007 0.035(3) 0.022(3) 0.028(3) -0.001(2) -0.002(2) 0.010(2)
C008 0.019(2) 0.023(2) 0.032(3) -0.007(2) 0.005(2) -0.002(2)
C009 0.019(2) 0.026(3) 0.030(3) -0.011(2) 0.003(2) -0.006(2)
C00A 0.030(3) 0.028(3) 0.032(3) -0.010(2) 0.004(2) -0.013(3)
C00B 0.020(2) 0.031(3) 0.017(2) -0.006(2) 0.001(2) 0.001(2)
C00C 0.034(3) 0.024(3) 0.033(3) 0.001(2) 0.002(3) 0.004(2)
C00D 0.034(3) 0.028(3) 0.033(3) -0.015(2) 0.015(3) -0.014(3)
C00E 0.027(3) 0.038(3) 0.015(2) -0.002(2) -0.002(2) -0.002(3)
C00F 0.022(3) 0.033(3) 0.031(3) -0.010(2) 0.005(2) -0.015(2)
C00G 0.037(3) 0.029(3) 0.037(3) 0.004(3) 0.006(3) 0.008(3)
C00H 0.056(4) 0.024(3) 0.036(3) -0.005(2) -0.009(3) 0.011(3)
C00I 0.022(3) 0.046(4) 0.025(3) -0.005(3) 0.007(2) -0.007(3)
C00J 0.026(3) 0.030(3) 0.032(3) -0.003(2) 0.006(2) -0.011(3)
C00K 0.035(3) 0.035(3) 0.036(3) -0.003(3) 0.001(3) -0.015(3)
C00L 0.055(4) 0.030(3) 0.042(3) 0.000(3) 0.024(3) 0.002(3)
C00O 0.088(5) 0.032(3) 0.031(3) -0.001(3) 0.021(4) 0.014(4)
C00P 0.087(5) 0.035(3) 0.032(3) -0.004(3) -0.007(4) 0.024(4)
C31 0.034(5) 0.025(4) 0.016(4) -0.002(4) -0.002(4) -0.004(4)
O5 0.037(5) 0.027(4) 0.016(4) -0.005(3) 0.005(4) 0.005(4)
C13 0.031(5) 0.019(4) 0.014(4) -0.003(3) -0.006(4) -0.002(4)
N6 0.041(5) 0.028(4) 0.012(4) 0.001(3) -0.002(4) 0.002(4)
C15 0.043(5) 0.031(5) 0.016(4) -0.003(4) -0.002(4) 0.003(5)
C16 0.048(5) 0.025(5) 0.020(5) 0.001(4) 0.001(4) -0.002(4)
C17 0.053(5) 0.029(5) 0.022(5) -0.002(4) 0.003(4) -0.001(5)
C18 0.058(5) 0.029(5) 0.030(5) -0.002(4) 0.006(5) -0.003(5)
C19 0.060(6) 0.030(5) 0.028(5) 0.001(5) 0.004(5) -0.009(5)
C20 0.054(5) 0.029(5) 0.022(4) 0.003(4) 0.000(4) -0.004(5)
C21 0.048(5) 0.025(4) 0.019(4) -0.003(4) -0.005(4) 0.002(4)
C32 0.040(5) 0.035(5) 0.020(4) -0.003(4) -0.002(4) -0.014(5)
O6 0.069(7) 0.087(8) 0.038(5) 0.022(5) -0.018(5) -0.062(6)
C22 0.045(5) 0.034(4) 0.025(4) 0.002(4) -0.005(4) -0.012(4)
C24 0.051(6) 0.023(5) 0.024(4) 0.001(4) -0.004(4) -0.008(5)
N7 0.036(3) 0.033(3) 0.031(3) 0.0001(13) -0.0001(13) -0.0031(13)
C25 0.046(5) 0.034(5) 0.026(5) 0.001(4) 0.000(4) -0.003(4)
C26 0.048(5) 0.036(6) 0.032(5) 0.002(5) 0.009(4) 0.001(5)
C27 0.052(5) 0.030(5) 0.031(5) 0.002(4) 0.004(4) 0.001(4)
C28 0.051(5) 0.027(5) 0.029(5) -0.002(4) 0.003(4) 0.001(4)
C29 0.045(5) 0.023(4) 0.024(5) 0.000(4) -0.003(4) 0.006(4)
C30 0.046(5) 0.027(4) 0.025(4) 0.004(4) -0.001(4) -0.002(4)

loop_
_atom_type_symbol
_atom_type_description
_atom_type_scat_dispersion_real
_atom_type_scat_dispersion_imag
_atom_type_scat_source
C C 0.0181 0.0091 'International Tables Vol C Tables 4.2.6.8 and 6.1.1.4'
H H 0.0000 0.0000 'International Tables Vol C Tables 4.2.6.8 and 6.1.1.4'
Cl Cl 0.3639 0.7018 'International Tables Vol C Tables 4.2.6.8 and 6.1.1.4'
N N 0.0311 0.0180 'International Tables Vol C Tables 4.2.6.8 and 6.1.1.4'
O O 0.0492 0.0322 'International Tables Vol C Tables 4.2.6.8 and 6.1.1.4'

loop_
_geom_angle_atom_site_label_1
_geom_angle_atom_site_label_2
_geom_angle_atom_site_label_3
_geom_angle
_geom_angle_site_symmetry_1
_geom_angle_site_symmetry_3
_geom_angle_publ_flag
C00A O002 H002 109.5 . . ?
C006 N8 H8 119.0 . . ?
C006 N8 C008 121.9(5) . . ?
C008 N8 H8 119.0 . . ?
C00D N005 C32 112.7(7) . . ?
C00E N005 C00D 107.4(5) . . ?
C00E N005 C32 101.6(7) . . ?
C31 N005 C00D 101.6(7) . . ?
C31 N005 C00E 127.1(9) . . ?
O003 C006 N8 121.8(6) . . ?
O003 C006 C00C 121.6(6) . . ?
N8 C006 C00C 116.6(5) . . ?
C00G C007 C00C 121.5(6) . . ?
C00G C007 C00H 119.3(7) . . ?
C00H C007 C00C 119.2(6) . . ?
N8 C008 H008 107.9 . . ?
N8 C008 C009 110.4(5) . . ?
N8 C008 C00J 112.2(5) . . ?
C009 C008 H008 107.9 . . ?
C009 C008 C00J 110.2(5) . . ?
C00J C008 H008 107.9 . . ?
C008 C009 H009 110.1 . . ?
C008 C009 C00B 115.2(5) . . ?
C008 C009 C00D 111.1(5) . . ?
C00B C009 H009 110.1 . . ?
C00D C009 H009 110.1 . . ?
C00D C009 C00B 99.8(5) . . ?
O002 C00A C00D 104.4(5) . . ?
O002 C00A C00F 112.7(6) . . ?
O002 C00A C00K 112.0(5) . . ?
C00D C00A C00F 107.7(5) . . ?
C00D C00A C00K 105.8(6) . . ?
C00K C00A C00F 113.4(6) . . ?
C009 C00B H00B 111.6 . . ?
C009 C00B C00I 108.6(5) . . ?
C00E C00B C009 101.2(5) . . ?
C00E C00B H00B 111.6 . . ?
C00E C00B C00I 111.8(5) . . ?
C00I C00B H00B 111.6 . . ?
C006 C00C C007 110.4(5) . . ?
C006 C00C H00A 109.6 . . ?
C006 C00C H00C 109.6 . . ?
C007 C00C H00A 109.6 . . ?
C007 C00C H00C 109.6 . . ?
H00A C00C H00C 108.1 . . ?
N005 C00D C009 103.9(5) . . ?
N005 C00D C00A 104.8(6) . . ?
N005 C00D H00D 112.0 . . ?
C009 C00D C00A 111.6(5) . . ?
C009 C00D H00D 112.0 . . ?
C00A C00D H00D 112.0 . . ?
N005 C00E C00B 103.5(5) . . ?
N005 C00E H00E 111.1 . . ?
N005 C00E H00F 111.1 . . ?
C00B C00E H00E 111.1 . . ?
C00B C00E H00F 111.1 . . ?
H00E C00E H00F 109.0 . . ?
C00A C00F H00G 109.9 . . ?
C00I C00F C00A 110.4(5) . . ?
C00I C00F H00G 109.9 . . ?
C00J C00F C00A 109.8(5) . . ?
C00J C00F H00G 109.9 . . ?
C00J C00F C00I 107.0(5) . . ?
C007 C00G H00H 119.3 . . ?
C007 C00G C00L 121.5(7) . . ?
C00L C00G H00H 119.3 . . ?
C007 C00H H00I 120.3 . . ?
C007 C00H C00P 119.3(8) . . ?
C00P C00H H00I 120.3 . . ?
C00B C00I H00J 109.6 . . ?
C00B C00I H00K 109.6 . . ?
C00F C00I C00B 110.4(5) . . ?
C00F C00I H00J 109.6 . . ?
C00F C00I H00K 109.6 . . ?
H00J C00I H00K 108.1 . . ?
C008 C00J H00L 109.8 . . ?
C008 C00J H00M 109.8 . . ?
C00F C00J C008 109.4(5) . . ?
C00F C00J H00L 109.8 . . ?
C00F C00J H00M 109.8 . . ?
H00L C00J H00M 108.3 . . ?
C00A C00K H00N 111.4 . . ?
C00A C00K H00O 111.4 . . ?
C00A C00K H00P 108.7 . . ?
C00A C00K H00Q 108.7 . . ?
C00A C00K C32 114.4(7) . . ?
H00N C00K H00O 109.3 . . ?
H00P C00K H00Q 107.6 . . ?
C31 C00K C00A 101.7(7) . . ?
C31 C00K H00N 111.4 . . ?
C31 C00K H00O 111.4 . . ?
C32 C00K H00P 108.7 . . ?
C32 C00K H00Q 108.7 . . ?
C00G C00L H00R 120.2 . . ?
C00O C00L C00G 119.7(8) . . ?
C00O C00L H00R 120.2 . . ?
C00L C00O H00S 120.2 . . ?
C00L C00O C00P 119.5(7) . . ?
C00P C00O H00S 120.2 . . ?
C00H C00P C00O 120.7(8) . . ?
C00H C00P H00T 119.7 . . ?
C00O C00P H00T 119.7 . . ?
N005 C31 C00K 112.6(9) . . ?
N005 C31 H31 108.3 . . ?
N005 C31 C13 112.3(12) . . ?
C00K C31 H31 108.3 . . ?
C00K C31 C13 107.0(10) . . ?
C13 C31 H31 108.3 . . ?
O5 C13 C31 122.0(11) . . ?
O5 C13 N6 125.1(12) . . ?
N6 C13 C31 112.7(12) . . ?
C13 N6 H6 119.5 . . ?
C13 N6 C15 121.0(12) . . ?
C15 N6 H6 119.5 . . ?
N6 C15 H15A 108.8 . . ?
N6 C15 H15B 108.8 . . ?
N6 C15 C16 113.7(12) . . ?
H15A C15 H15B 107.7 . . ?
C16 C15 H15A 108.8 . . ?
C16 C15 H15B 108.8 . . ?
C17 C16 C15 120.4(8) . . ?
C17 C16 C21 120.0 . . ?
C21 C16 C15 119.6(8) . . ?
C16 C17 H17 120.0 . . ?
C18 C17 C16 120.0 . . ?
C18 C17 H17 120.0 . . ?
C17 C18 H18 120.0 . . ?
C17 C18 C19 120.0 . . ?
C19 C18 H18 120.0 . . ?
C18 C19 H19 120.0 . . ?
C18 C19 C20 120.0 . . ?
C20 C19 H19 120.0 . . ?
C19 C20 H20 120.0 . . ?
C21 C20 C19 120.0 . . ?
C21 C20 H20 120.0 . . ?
C16 C21 H21 120.0 . . ?
C20 C21 C16 120.0 . . ?
C20 C21 H21 120.0 . . ?
N005 C32 H32 110.8 . . ?
C00K C32 N005 95.7(9) . . ?
C00K C32 H32 110.8 . . ?
C00K C32 C22 118.7(11) . . ?
C22 C32 N005 109.1(10) . . ?
C22 C32 H32 110.8 . . ?
O6 C22 C32 118.0(12) . . ?
O6 C22 N7 126.0(12) . . ?
N7 C22 C32 115.9(12) . . ?
H24A C24 H24B 107.2 . . ?
N7 C24 H24A 107.9 . . ?
N7 C24 H24B 107.9 . . ?
N7 C24 C30 117.8(10) . . ?
C30 C24 H24A 107.9 . . ?
C30 C24 H24B 107.9 . . ?
C22 N7 C24 117.5(12) . . ?
C22 N7 H7 121.2 . . ?
C24 N7 H7 121.2 . . ?
C26 C25 H25 120.0 . . ?
C26 C25 C30 120.0 . . ?
C30 C25 H25 120.0 . . ?
C25 C26 H26 120.0 . . ?
C25 C26 C27 120.0 . . ?
C27 C26 H26 120.0 . . ?
C26 C27 H27 120.0 . . ?
C28 C27 C26 120.0 . . ?
C28 C27 H27 120.0 . . ?
C27 C28 H28 120.0 . . ?
C27 C28 C29 120.0 . . ?
C29 C28 H28 120.0 . . ?
C28 C29 H29 120.0 . . ?
C30 C29 C28 120.0 . . ?
C30 C29 H29 120.0 . . ?
C25 C30 C24 118.7(8) . . ?
C29 C30 C24 121.3(8) . . ?
C29 C30 C25 120.0 . . ?

loop_
_geom_bond_atom_site_label_1
_geom_bond_atom_site_label_2
_geom_bond_distance
_geom_bond_site_symmetry_2
_geom_bond_publ_flag
O002 H002 0.8400 . ?
O002 C00A 1.410(8) . ?
O003 C006 1.233(8) . ?
N8 H8 0.8800 . ?
N8 C006 1.336(9) . ?
N8 C008 1.462(8) . ?
N005 C00D 1.520(10) . ?
N005 C00E 1.507(8) . ?
N005 C31 1.393(14) . ?
N005 C32 1.702(16) . ?
C006 C00C 1.508(9) . ?
C007 C00C 1.531(9) . ?
C007 C00G 1.385(10) . ?
C007 C00H 1.387(9) . ?
C008 H008 1.0000 . ?
C008 C009 1.517(9) . ?
C008 C00J 1.553(8) . ?
C009 H009 1.0000 . ?
C009 C00B 1.539(8) . ?
C009 C00D 1.530(8) . ?
C00A C00D 1.534(8) . ?
C00A C00F 1.552(9) . ?
C00A C00K 1.535(10) . ?
C00B H00B 1.0000 . ?
C00B C00E 1.536(8) . ?
C00B C00I 1.549(9) . ?
C00C H00A 0.9900 . ?
C00C H00C 0.9900 . ?
C00D H00D 1.0000 . ?
C00E H00E 0.9900 . ?
C00E H00F 0.9900 . ?
C00F H00G 1.0000 . ?
C00F C00I 1.538(10) . ?
C00F C00J 1.519(10) . ?
C00G H00H 0.9500 . ?
C00G C00L 1.397(10) . ?
C00H H00I 0.9500 . ?
C00H C00P 1.392(12) . ?
C00I H00J 0.9900 . ?
C00I H00K 0.9900 . ?
C00J H00L 0.9900 . ?
C00J H00M 0.9900 . ?
C00K H00N 0.9900 . ?
C00K H00O 0.9900 . ?
C00K H00P 0.9900 . ?
C00K H00Q 0.9900 . ?
C00K C31 1.499(15) . ?
C00K C32 1.541(17) . ?
C00L H00R 0.9500 . ?
C00L C00O 1.358(13) . ?
C00O H00S 0.9500 . ?
C00O C00P 1.413(15) . ?
C00P H00T 0.9500 . ?
C31 H31 1.0000 . ?
C31 C13 1.549(19) . ?
O5 C13 1.215(17) . ?
C13 N6 1.310(16) . ?
N6 H6 0.8800 . ?
N6 C15 1.471(16) . ?
C15 H15A 0.9900 . ?
C15 H15B 0.9900 . ?
C15 C16 1.555(15) . ?
C16 C17 1.3900 . ?
C16 C21 1.3900 . ?
C17 H17 0.9500 . ?
C17 C18 1.3900 . ?
C18 H18 0.9500 . ?
C18 C19 1.3900 . ?
C19 H19 0.9500 . ?
C19 C20 1.3900 . ?
C20 H20 0.9500 . ?
C20 C21 1.3900 . ?
C21 H21 0.9500 . ?
C32 H32 1.0000 . ?
C32 C22 1.544(18) . ?
O6 C22 1.238(18) . ?
C22 N7 1.369(18) . ?
C24 H24A 0.9900 . ?
C24 H24B 0.9900 . ?
C24 N7 1.442(15) . ?
C24 C30 1.541(15) . ?
N7 H7 0.8800 . ?
C25 H25 0.9500 . ?
C25 C26 1.3900 . ?
C25 C30 1.3900 . ?
C26 H26 0.9500 . ?
C26 C27 1.3900 . ?
C27 H27 0.9500 . ?
C27 C28 1.3900 . ?
C28 H28 0.9500 . ?
C28 C29 1.3900 . ?
C29 H29 0.9500 . ?
C29 C30 1.3900 . ?

loop_
_geom_torsion_atom_site_label_1
_geom_torsion_atom_site_label_2
_geom_torsion_atom_site_label_3
_geom_torsion_atom_site_label_4
_geom_torsion
_geom_torsion_site_symmetry_1
_geom_torsion_site_symmetry_2
_geom_torsion_site_symmetry_3
_geom_torsion_site_symmetry_4
_geom_torsion_publ_flag
O002 C00A C00D N005 -140.2(5) . . . . ?
O002 C00A C00D C009 108.0(6) . . . . ?
O002 C00A C00F C00I -165.9(5) . . . . ?
O002 C00A C00F C00J -48.2(7) . . . . ?
O002 C00A C00K C31 114.5(8) . . . . ?
O002 C00A C00K C32 141.2(8) . . . . ?
O003 C006 C00C C007 65.8(8) . . . . ?
N8 C006 C00C C007 -115.3(6) . . . . ?
N8 C008 C009 C00B 73.0(6) . . . . ?
N8 C008 C009 C00D -174.5(5) . . . . ?
N8 C008 C00J C00F -130.7(5) . . . . ?
N005 C31 C13 O5 -35.0(17) . . . . ?
N005 C31 C13 N6 148.7(11) . . . . ?
N005 C32 C22 O6 -8.1(19) . . . . ?
N005 C32 C22 N7 169.0(11) . . . . ?
C006 N8 C008 C009 144.2(6) . . . . ?
C006 N8 C008 C00J -92.5(7) . . . . ?
C007 C00G C00L C00O 0.7(10) . . . . ?
C007 C00H C00P C00O 0.0(11) . . . . ?
C008 N8 C006 O003 -6.6(9) . . . . ?
C008 N8 C006 C00C 174.4(5) . . . . ?
C008 C009 C00B C00E 167.8(5) . . . . ?
C008 C009 C00B C00I 49.9(6) . . . . ?
C008 C009 C00D N005 -162.2(5) . . . . ?
C008 C009 C00D C00A -49.8(7) . . . . ?
C009 C008 C00J C00F -7.2(7) . . . . ?
C009 C00B C00E N005 -39.0(6) . . . . ?
C009 C00B C00I C00F 9.1(7) . . . . ?
C00A C00F C00I C00B 53.4(7) . . . . ?
C00A C00F C00J C008 -55.4(7) . . . . ?
C00A C00K C31 N005 22.7(13) . . . . ?
C00A C00K C31 C13 -101.2(9) . . . . ?
C00A C00K C32 N005 -19.4(10) . . . . ?
C00A C00K C32 C22 -134.9(11) . . . . ?
C00B C009 C00D N005 -40.3(6) . . . . ?
C00B C009 C00D C00A 72.2(7) . . . . ?
C00C C007 C00G C00L 178.0(6) . . . . ?
C00C C007 C00H C00P -178.4(6) . . . . ?
C00D N005 C00E C00B 13.9(7) . . . . ?
C00D N005 C31 C00K -36.4(13) . . . . ?
C00D N005 C31 C13 84.4(10) . . . . ?
C00D N005 C32 C00K 4.8(10) . . . . ?
C00D N005 C32 C22 127.8(10) . . . . ?
C00D C009 C00B C00E 48.8(5) . . . . ?
C00D C009 C00B C00I -69.0(6) . . . . ?
C00D C00A C00F C00I -51.4(7) . . . . ?
C00D C00A C00F C00J 66.4(7) . . . . ?
C00D C00A C00K C31 1.3(9) . . . . ?
C00D C00A C00K C32 28.1(10) . . . . ?
C00E N005 C00D C009 16.7(6) . . . . ?
C00E N005 C00D C00A -100.5(6) . . . . ?
C00E N005 C31 C00K 86.1(13) . . . . ?
C00E N005 C31 C13 -153.1(8) . . . . ?
C00E N005 C32 C00K 119.4(8) . . . . ?
C00E N005 C32 C22 -117.6(11) . . . . ?
C00E C00B C00I C00F -101.7(6) . . . . ?
C00F C00A C00D N005 99.8(6) . . . . ?
C00F C00A C00D C009 -12.0(8) . . . . ?
C00F C00A C00K C31 -116.6(8) . . . . ?
C00F C00A C00K C32 -89.8(9) . . . . ?
C00G C007 C00C C006 59.6(8) . . . . ?
C00G C007 C00H C00P 1.7(10) . . . . ?
C00G C00L C00O C00P 1.1(11) . . . . ?
C00H C007 C00C C006 -120.3(7) . . . . ?
C00H C007 C00G C00L -2.1(10) . . . . ?
C00I C00B C00E N005 76.5(6) . . . . ?
C00I C00F C00J C008 64.4(6) . . . . ?
C00J C008 C009 C00B -51.5(6) . . . . ?
C00J C008 C009 C00D 60.9(6) . . . . ?
C00J C00F C00I C00B -66.1(6) . . . . ?
C00K C00A C00D N005 -21.8(6) . . . . ?
C00K C00A C00D C009 -133.7(6) . . . . ?
C00K C00A C00F C00I 65.4(7) . . . . ?
C00K C00A C00F C00J -176.8(5) . . . . ?
C00K C31 C13 O5 89.1(14) . . . . ?
C00K C31 C13 N6 -87.2(13) . . . . ?
C00K C32 C22 O6 99.9(17) . . . . ?
C00K C32 C22 N7 -82.9(17) . . . . ?
C00L C00O C00P C00H -1.4(11) . . . . ?
C31 N005 C00D C009 151.9(8) . . . . ?
C31 N005 C00D C00A 34.7(9) . . . . ?
C31 N005 C00E C00B -106.2(9) . . . . ?
C31 C13 N6 C15 175.6(11) . . . . ?
O5 C13 N6 C15 0(2) . . . . ?
C13 N6 C15 C16 -148.1(12) . . . . ?
N6 C15 C16 C17 133.1(10) . . . . ?
N6 C15 C16 C21 -49.8(14) . . . . ?
C15 C16 C17 C18 177.1(11) . . . . ?
C15 C16 C21 C20 -177.1(11) . . . . ?
C16 C17 C18 C19 0.0 . . . . ?
C17 C16 C21 C20 0.0 . . . . ?
C17 C18 C19 C20 0.0 . . . . ?
C18 C19 C20 C21 0.0 . . . . ?
C19 C20 C21 C16 0.0 . . . . ?
C21 C16 C17 C18 0.0 . . . . ?
C32 N005 C00D C009 127.8(7) . . . . ?
C32 N005 C00D C00A 10.6(8) . . . . ?
C32 N005 C00E C00B -104.6(7) . . . . ?
C32 C22 N7 C24 170.4(12) . . . . ?
O6 C22 N7 C24 -13(2) . . . . ?
N7 C24 C30 C25 69.4(14) . . . . ?
N7 C24 C30 C29 -108.4(12) . . . . ?
C25 C26 C27 C28 0.0 . . . . ?
C26 C25 C30 C24 -177.9(9) . . . . ?
C26 C25 C30 C29 0.0 . . . . ?
C26 C27 C28 C29 0.0 . . . . ?
C27 C28 C29 C30 0.0 . . . . ?
C28 C29 C30 C24 177.8(9) . . . . ?
C28 C29 C30 C25 0.0 . . . . ?
C30 C24 N7 C22 -90.2(14) . . . . ?
C30 C25 C26 C27 0.0 . . . . ?
